data_1517406
loop_
_publ_author_name
'Zhou, Xue-Ming'
'Zheng, Cai-Juan'
'Chen, Guang-Ying'
'Song, Xiao-Ping'
'Han, Chang-Ri'
'Li, Gao-Nan'
'Fu, Yan-Hui'
'Chen, Wen-Hao'
'Niu, Zhi-Gang'

_publ_section_title
;
 Bioactive Anthraquinone Derivatives from the Mangrove-Derived Fungus
 Stemphylium sp. 33231.
;
_journal_issue 9
_journal_name_full 'Journal of natural products'
_journal_page_first 2021
_journal_page_last 2028
_journal_paper_doi 10.1021/np500340y
_journal_volume 77
_journal_year 2014
_chemical_absolute_configuration ad
_chemical_formula_moiety 'C19 H20 O6'
_chemical_formula_sum 'C19 H20 O6'
_chemical_formula_weight 344.35
_chemical_name_systematic
;
 ? 
;
_space_group_crystal_system orthorhombic
_space_group_IT_number 19
_space_group_name_Hall 'P 2ac 2ab'
_space_group_name_H-M_alt 'P 21 21 21'
_symmetry_space_group_name_Hall 'P 2ac 2ab'
_symmetry_space_group_name_H-M 'P 21 21 21'
_atom_sites_solution_hydrogens geom
_atom_sites_solution_primary direct
_atom_sites_solution_secondary difmap
_audit_creation_date 2013-11-22
_audit_creation_method
;
Olex2 1.2
(compiled 2013.09.17 svn.r2790 for OlexSys, GUI svn.r4601)
;
_cell_angle_alpha 90.00
_cell_angle_beta 90.00
_cell_angle_gamma 90.00
_cell_formula_units_Z 8
_cell_length_a 7.97730(10)
_cell_length_b 20.0228(3)
_cell_length_c 20.8545(3)
_cell_measurement_reflns_used 10083
_cell_measurement_temperature 119.99(18)
_cell_measurement_theta_max 67.1160
_cell_measurement_theta_min 3.0450
_cell_volume 3331.05(8)
_computing_cell_refinement
;
CrysAlisPro, Agilent Technologies,
Version 1.171.36.28 (release 01-02-2013 CrysAlis171 .NET)
(compiled Feb  1 2013,16:14:44)
;
_computing_data_collection
;
CrysAlisPro, Agilent Technologies,
Version 1.171.36.28 (release 01-02-2013 CrysAlis171 .NET)
(compiled Feb  1 2013,16:14:44)
;
_computing_data_reduction
;
CrysAlisPro, Agilent Technologies,
Version 1.171.36.28 (release 01-02-2013 CrysAlis171 .NET)
(compiled Feb  1 2013,16:14:44)
;
_computing_molecular_graphics
;
O. V. Dolomanov, L. J. Bourhis, R. J. Gildea, J. A. K. Howard and H. Puschmann,
OLEX2: a complete structure solution, refinement and analysis program.
J. Appl. Cryst. (2009). 42, 339-341.
;
_computing_publication_material
;
O. V. Dolomanov, L. J. Bourhis, R. J. Gildea, J. A. K. Howard and H. Puschmann,
OLEX2: a complete structure solution, refinement and analysis program.
J. Appl. Cryst. (2009). 42, 339-341.
;
_computing_structure_refinement 'Sheldrick, G.M. (2008). Acta Cryst. A64, 112-122'
_computing_structure_solution 'Sheldrick, G.M. (2008). Acta Cryst. A64, 112-122'
_diffrn_ambient_temperature 119.99(18)
_diffrn_detector_area_resol_mean 10.5095
_diffrn_measured_fraction_theta_full 1.000
_diffrn_measured_fraction_theta_max 1.000
_diffrn_measurement_details
;
  1 omega   15.00   91.00   1.0000   10.0000
omega____ theta____ kappa____ phi______ frames
    -       39.9089   38.0000 -180.0000 76

  2 omega   18.00  104.00   1.0000   10.0000
omega____ theta____ kappa____ phi______ frames
    -       39.9089   38.0000   90.0000 86

  3 omega   67.00  102.00   1.0000   50.0000
omega____ theta____ kappa____ phi______ frames
    -       93.5000  -61.0000    0.0000 35

  4 omega   35.00   61.00   1.0000   50.0000
omega____ theta____ kappa____ phi______ frames
    -       93.5000  -30.0000 -180.0000 26

  5 omega   17.00   63.00   1.0000   50.0000
omega____ theta____ kappa____ phi______ frames
    -       93.5000  -30.0000  120.0000 46

  6 omega   99.00  125.00   1.0000   50.0000
omega____ theta____ kappa____ phi______ frames
    -       93.5000  -77.0000  120.0000 26

  7 omega   20.00   74.00   1.0000   50.0000
omega____ theta____ kappa____ phi______ frames
    -       93.5000  -45.0000 -120.0000 54

  8 omega   20.00   62.00   1.0000   50.0000
omega____ theta____ kappa____ phi______ frames
    -       93.5000  -61.0000 -120.0000 42

  9 omega   48.00   76.00   1.0000   50.0000
omega____ theta____ kappa____ phi______ frames
    -       93.5000  -45.0000   30.0000 28

 10 omega   14.00   46.00   1.0000   50.0000
omega____ theta____ kappa____ phi______ frames
    -       93.5000  -94.0000  -30.0000 32

 11 omega   65.00  107.00   1.0000   50.0000
omega____ theta____ kappa____ phi______ frames
    -       93.5000   30.0000  150.0000 42

 12 omega   19.00   65.00   1.0000   50.0000
omega____ theta____ kappa____ phi______ frames
    -       93.5000  -77.0000  120.0000 46

 13 omega   36.00   69.00   1.0000   50.0000
omega____ theta____ kappa____ phi______ frames
    -       93.5000  -30.0000  -90.0000 33

 14 omega   17.00   61.00   1.0000   50.0000
omega____ theta____ kappa____ phi______ frames
    -       93.5000  -30.0000  -30.0000 44

 15 omega   18.00   49.00   1.0000   50.0000
omega____ theta____ kappa____ phi______ frames
    -       93.5000  -30.0000 -120.0000 31

 16 omega   80.00  117.00   1.0000   50.0000
omega____ theta____ kappa____ phi______ frames
    -       93.5000  -61.0000 -120.0000 37

 17 omega  114.00  150.00   1.0000   50.0000
omega____ theta____ kappa____ phi______ frames
    -       93.5000  157.0000  -94.0000 36

 18 omega   33.00   58.00   1.0000   50.0000
omega____ theta____ kappa____ phi______ frames
    -       93.5000  -30.0000    0.0000 25

 19 omega   10.00   35.00   1.0000   50.0000
omega____ theta____ kappa____ phi______ frames
    -       93.5000  -94.0000 -120.0000 25

 20 omega   51.00   76.00   1.0000   50.0000
omega____ theta____ kappa____ phi______ frames
    -       93.5000  -94.0000   30.0000 25

 21 omega   49.00   82.00   1.0000   50.0000
omega____ theta____ kappa____ phi______ frames
    -       93.5000  -94.0000  120.0000 33

 22 omega   51.00   76.00   1.0000   50.0000
omega____ theta____ kappa____ phi______ frames
    -       93.5000 -125.0000  150.0000 25

 23 omega   61.00   86.00   1.0000   50.0000
omega____ theta____ kappa____ phi______ frames
    -       93.5000  -53.0000  178.6385 25

 24 omega  134.00  160.00   1.0000   50.0000
omega____ theta____ kappa____ phi______ frames
    -       93.5000   30.0000  150.0000 26

 25 omega   61.00  127.00   1.0000   50.0000
omega____ theta____ kappa____ phi______ frames
    -       93.5000  -91.0000    1.6936 66
;
_diffrn_measurement_device_type 'Xcalibur, Atlas, Gemini ultra'
_diffrn_measurement_method '\w scans'
_diffrn_orient_matrix_UB_11 -0.0186821000
_diffrn_orient_matrix_UB_12 0.0713071000
_diffrn_orient_matrix_UB_13 0.0267713000
_diffrn_orient_matrix_UB_21 0.0327014000
_diffrn_orient_matrix_UB_22 -0.0264144000
_diffrn_orient_matrix_UB_23 0.0682457000
_diffrn_orient_matrix_UB_31 0.1894126000
_diffrn_orient_matrix_UB_32 0.0116710000
_diffrn_orient_matrix_UB_33 -0.0091558000
_diffrn_radiation_monochromator mirror
_diffrn_radiation_type CuK\a
_diffrn_radiation_wavelength 1.54184
_diffrn_reflns_av_R_equivalents 0.0362
_diffrn_reflns_av_unetI/netI 0.0326
_diffrn_reflns_limit_h_max 9
_diffrn_reflns_limit_h_min -6
_diffrn_reflns_limit_k_max 23
_diffrn_reflns_limit_k_min -22
_diffrn_reflns_limit_l_max 23
_diffrn_reflns_limit_l_min -24
_diffrn_reflns_number 20601
_diffrn_reflns_theta_full 67.07
_diffrn_reflns_theta_max 67.07
_diffrn_reflns_theta_min 3.06
_diffrn_source 'Enhance Ultra (Cu) X-ray Source'
_exptl_absorpt_coefficient_mu 0.851
_exptl_absorpt_correction_T_max 1.00000
_exptl_absorpt_correction_T_min 0.86034
_exptl_absorpt_correction_type multi-scan
_exptl_absorpt_process_details
;
CrysAlisPro, Agilent Technologies,
Version 1.171.36.28 (release 01-02-2013 CrysAlis171 .NET)
(compiled Feb  1 2013,16:14:44)
Empirical absorption correction using spherical harmonics,
 implemented in SCALE3 ABSPACK scaling algorithm.
;
_exptl_crystal_colour
;
;
_exptl_crystal_density_diffrn 1.373
_exptl_crystal_density_method 'not measured'
_exptl_crystal_description
;
;
_exptl_crystal_F_000 1456
_exptl_crystal_size_max 0.18
_exptl_crystal_size_mid 0.15
_exptl_crystal_size_min 0.12
_refine_diff_density_max 0.133
_refine_diff_density_min -0.163
_refine_diff_density_rms 0.034
_refine_ls_abs_structure_details 'Flack H D (1983), Acta Cryst. A39, 876-881'
_refine_ls_abs_structure_Flack 0.02(11)
_refine_ls_extinction_method none
_refine_ls_goodness_of_fit_ref 1.036
_refine_ls_hydrogen_treatment mixed
_refine_ls_matrix_type full
_refine_ls_number_parameters 467
_refine_ls_number_reflns 5942
_refine_ls_number_restraints 0
_refine_ls_restrained_S_all 1.036
_refine_ls_R_factor_all 0.0335
_refine_ls_R_factor_gt 0.0303
_refine_ls_shift/su_max 0.003
_refine_ls_shift/su_mean 0.000
_refine_ls_structure_factor_coef Fsqd
_refine_ls_weighting_details 'calc w=1/[\s^2^(Fo^2^)+(0.0359P)^2^+0.4326P] where P=(Fo^2^+2Fc^2^)/3'
_refine_ls_weighting_scheme calc
_refine_ls_wR_factor_gt 0.0704
_refine_ls_wR_factor_ref 0.0725
_reflns_number_gt 5564
_reflns_number_total 5942
_reflns_threshold_expression >2sigma(I)
_cod_data_source_file np500340y_si_001.cif
_cod_data_source_block zxmbc2
_cod_depositor_comments 'Adding full bibliography for 1517403--1517406.cif.'
_cod_original_formula_sum C19H20O6
_cod_database_code 1517406
_chemical_oxdiff_formula 'C1 O1'
_reflns_odcompleteness_completeness 99.88
_reflns_odcompleteness_iscentric 1
_reflns_odcompleteness_theta 66.97
_olex2_refinement_description
;
1. Fixed Uiso
 At 1.2 times of:
  All C(H) groups, All C(H,H) groups
 At 1.5 times of:
  All C(H,H,H) groups
2.a Ternary CH refined with riding coordinates:
 C28(H28), C13(H13)
2.b Secondary CH2 refined with riding coordinates:
 C34(H34A,H34B), C27(H27A,H27B), C14(H14A,H14B), C7(H7A,H7B)
2.c Aromatic/amide H refined with riding coordinates:
 C19(H19), C38(H38), C22(H22), C3(H3)
2.d Idealised Me refined as rotating group:
 C20(H20A,H20B,H20C), C9(H9A,H9B,H9C), C30(H30A,H30B,H30C), C33(H33A,H33B,
 H33C), C11(H11A,H11B,H11C), C31(H31A,H31B,H31C), C12(H12A,H12B,H12C), C1(H1A,
 H1B,H1C)
;

loop_
_space_group_symop_id
_space_group_symop_operation_xyz
1 'x, y, z'
2 '-x+1/2, -y, z+1/2'
3 'x+1/2, -y+1/2, -z'
4 '-x, y+1/2, -z+1/2'

loop_
_atom_site_label
_atom_site_type_symbol
_atom_site_fract_x
_atom_site_fract_y
_atom_site_fract_z
_atom_site_U_iso_or_equiv
_atom_site_adp_type
_atom_site_occupancy
_atom_site_symmetry_multiplicity
_atom_site_calc_flag
_atom_site_refinement_flags_posn
O5' O -0.66916(15) -0.32349(6) -0.19523(6) 0.0276(3) Uani 1 1 d .
O3' O -0.84810(14) -0.29730(5) -0.09503(5) 0.0251(2) Uani 1 1 d .
O3 O -0.72519(16) -0.22192(6) 0.18549(6) 0.0313(3) Uani 1 1 d .
O5 O -0.87319(15) -0.32298(7) 0.13406(6) 0.0291(3) Uani 1 1 d .
O6' O -0.57761(15) -0.15533(6) -0.34543(6) 0.0309(3) Uani 1 1 d .
O1' O -0.78173(14) -0.15872(5) 0.03475(5) 0.0246(2) Uani 1 1 d .
O4' O -0.92612(16) -0.04295(6) -0.17027(6) 0.0308(3) Uani 1 1 d .
O1 O -0.78083(14) -0.14286(6) 0.36052(5) 0.0264(2) Uani 1 1 d .
O2 O -0.66260(13) -0.18743(6) 0.44928(5) 0.0258(3) Uani 1 1 d .
O4 O -0.53050(16) -0.37024(6) 0.38653(6) 0.0325(3) Uani 1 1 d .
C10a' C -0.81493(18) -0.14968(8) -0.19503(7) 0.0213(3) Uani 1 1 d .
C8' C -0.69476(19) -0.25935(8) -0.21193(8) 0.0222(3) Uani 1 1 d .
O2' O -0.85210(13) -0.04972(5) 0.01933(6) 0.0253(2) Uani 1 1 d .
C7 C -0.8681(2) -0.42485(9) 0.18999(8) 0.0266(3) Uani 1 1 d .
H19 H -0.9335 -0.4447 0.1570 0.032 Uiso 1 1 calc R
C9a' C -0.79338(19) -0.21596(8) -0.17393(8) 0.0211(3) Uani 1 1 d .
C4a C -0.5329(2) -0.26569(8) 0.33501(8) 0.0238(3) Uani 1 1 d .
O6 O -0.86286(17) -0.52621(6) 0.25344(6) 0.0378(3) Uani 1 1 d .
C10 C -0.5742(2) -0.33735(8) 0.34016(8) 0.0239(3) Uani 1 1 d .
C10' C -0.9122(2) -0.10154(8) -0.15461(8) 0.0227(3) Uani 1 1 d .
C5' C -0.74694(19) -0.12743(8) -0.25213(8) 0.0233(3) Uani 1 1 d .
H38 H -0.7653 -0.0829 -0.2663 0.028 Uiso 1 1 calc R
C6 C -0.8189(2) -0.46214(9) 0.24252(8) 0.0282(4) Uani 1 1 d .
C8 C -0.82115(19) -0.35778(9) 0.18564(8) 0.0249(3) Uani 1 1 d .
C9' C -0.86660(19) -0.23882(8) -0.11398(8) 0.0213(3) Uani 1 1 d .
C6' C -0.6500(2) -0.17193(9) -0.28894(8) 0.0243(3) Uani 1 1 d .
C9a C -0.72469(19) -0.32791(8) 0.23433(8) 0.0223(3) Uani 1 1 d .
C10a C -0.67458(19) -0.36773(8) 0.28719(8) 0.0231(3) Uani 1 1 d .
C9 C -0.68178(19) -0.25770(8) 0.23150(8) 0.0237(3) Uani 1 1 d .
C15' C -0.6118(2) -0.09073(9) -0.37200(9) 0.0327(4) Uani 1 1 d .
H20A H -0.5569 -0.0867 -0.4139 0.049 Uiso 1 1 calc GR
H20B H -0.5687 -0.0561 -0.3431 0.049 Uiso 1 1 calc GR
H20C H -0.7331 -0.0851 -0.3772 0.049 Uiso 1 1 calc GR
C11 C -0.4032(2) -0.12409(10) 0.44868(10) 0.0334(4) Uani 1 1 d .
H9A H -0.4647 -0.0863 0.4672 0.050 Uiso 1 1 calc GR
H9B H -0.3141 -0.1073 0.4206 0.050 Uiso 1 1 calc GR
H9C H -0.3536 -0.1508 0.4832 0.050 Uiso 1 1 calc GR
C1a C -0.5852(2) -0.22814(8) 0.28520(8) 0.0239(3) Uani 1 1 d .
C14' C -0.6799(2) -0.07719(9) 0.11107(9) 0.0340(4) Uani 1 1 d .
H30A H -0.7807 -0.0832 0.1373 0.051 Uiso 1 1 calc GR
H30B H -0.6407 -0.0310 0.1148 0.051 Uiso 1 1 calc GR
H30C H -0.5920 -0.1076 0.1261 0.051 Uiso 1 1 calc GR
C35 C -0.98524(19) -0.12703(8) -0.09413(8) 0.0220(3) Uani 1 1 d .
C7' C -0.6215(2) -0.23668(8) -0.26819(8) 0.0241(3) Uani 1 1 d .
H22 H -0.5517 -0.2656 -0.2925 0.029 Uiso 1 1 calc R
C4a' C -1.0790(2) -0.08104(8) -0.05001(8) 0.0246(3) Uani 1 1 d .
H34A H -1.1992 -0.0934 -0.0498 0.030 Uiso 1 1 calc R
H34B H -1.0695 -0.0346 -0.0659 0.030 Uiso 1 1 calc R
C11' C -1.1300(2) -0.05339(8) 0.06614(8) 0.0256(3) Uani 1 1 d .
H33A H -1.0795 -0.0532 0.1090 0.038 Uiso 1 1 calc GR
H33B H -1.2344 -0.0791 0.0671 0.038 Uiso 1 1 calc GR
H33C H -1.1540 -0.0074 0.0529 0.038 Uiso 1 1 calc GR
C5 C -0.7187(2) -0.43368(8) 0.29113(8) 0.0258(3) Uani 1 1 d .
H3 H -0.6822 -0.4601 0.3263 0.031 Uiso 1 1 calc R
C12 C -0.8123(2) -0.15657(8) 0.42649(8) 0.0250(3) Uani 1 1 d .
C2' C -0.9602(2) -0.15736(8) 0.03776(8) 0.0233(3) Uani 1 1 d .
H28 H -0.9995 -0.1677 0.0822 0.028 Uiso 1 1 calc R
C2 C -0.6058(2) -0.12899(8) 0.35367(8) 0.0271(4) Uani 1 1 d .
H13 H -0.5840 -0.0800 0.3575 0.032 Uiso 1 1 calc R
C1a' C -0.9630(2) -0.19074(8) -0.07478(8) 0.0223(3) Uani 1 1 d .
C3' C -1.00930(19) -0.08497(8) 0.01893(8) 0.0218(3) Uani 1 1 d .
C1' C -1.0243(2) -0.20987(8) -0.00949(8) 0.0241(3) Uani 1 1 d .
H27A H -0.9813 -0.2546 0.0024 0.029 Uiso 1 1 calc R
H27B H -1.1483 -0.2113 -0.0089 0.029 Uiso 1 1 calc R
C1 C -0.5538(2) -0.15440(9) 0.28740(8) 0.0277(3) Uani 1 1 d .
H14A H -0.6200 -0.1316 0.2537 0.033 Uiso 1 1 calc R
H14B H -0.4336 -0.1450 0.2798 0.033 Uiso 1 1 calc R
C3 C -0.5231(2) -0.16740(8) 0.40991(8) 0.0258(3) Uani 1 1 d .
C4 C -0.4353(2) -0.23141(9) 0.38716(8) 0.0269(4) Uani 1 1 d .
H7A H -0.3221 -0.2201 0.3710 0.032 Uiso 1 1 calc R
H7B H -0.4220 -0.2623 0.4239 0.032 Uiso 1 1 calc R
C14 C -0.8505(2) -0.09284(9) 0.46298(9) 0.0332(4) Uani 1 1 d .
H11A H -0.7580 -0.0612 0.4574 0.050 Uiso 1 1 calc GR
H11B H -0.8640 -0.1031 0.5086 0.050 Uiso 1 1 calc GR
H11C H -0.9543 -0.0731 0.4465 0.050 Uiso 1 1 calc GR
C13' C -0.5707(2) -0.08520(10) -0.00200(10) 0.0332(4) Uani 1 1 d .
H31A H -0.4845 -0.1176 0.0104 0.050 Uiso 1 1 calc GR
H31B H -0.5253 -0.0399 0.0016 0.050 Uiso 1 1 calc GR
H31C H -0.6051 -0.0935 -0.0464 0.050 Uiso 1 1 calc GR
C12' C -0.7204(2) -0.09233(8) 0.04170(8) 0.0246(3) Uani 1 1 d .
C13 C -0.9540(2) -0.20646(10) 0.42999(9) 0.0327(4) Uani 1 1 d .
H12A H -1.0530 -0.1881 0.4085 0.049 Uiso 1 1 calc GR
H12B H -0.9807 -0.2156 0.4750 0.049 Uiso 1 1 calc GR
H12C H -0.9202 -0.2480 0.4088 0.049 Uiso 1 1 calc GR
C15 C -0.9772(3) -0.55755(10) 0.20979(10) 0.0412(5) Uani 1 1 d .
H1A H -0.9249 -0.5611 0.1674 0.062 Uiso 1 1 calc GR
H1B H -1.0796 -0.5307 0.2066 0.062 Uiso 1 1 calc GR
H1C H -1.0054 -0.6023 0.2255 0.062 Uiso 1 1 calc GR
H6 H -0.835(3) -0.2802(13) 0.1389(11) 0.045(6) Uiso 1 1 d .
H8 H -0.728(3) -0.3272(13) -0.1606(13) 0.050(7) Uiso 1 1 d .

loop_
_atom_site_aniso_label
_atom_site_aniso_U_11
_atom_site_aniso_U_22
_atom_site_aniso_U_33
_atom_site_aniso_U_23
_atom_site_aniso_U_13
_atom_site_aniso_U_12
O5' 0.0323(6) 0.0238(6) 0.0268(6) 0.0007(5) 0.0011(5) 0.0041(5)
O3' 0.0265(6) 0.0231(6) 0.0257(6) 0.0016(4) -0.0006(5) 0.0007(5)
O3 0.0359(6) 0.0328(6) 0.0251(6) 0.0059(5) -0.0022(5) 0.0009(5)
O5 0.0280(6) 0.0361(7) 0.0232(6) 0.0022(5) -0.0050(5) 0.0023(5)
O6' 0.0339(6) 0.0323(6) 0.0265(6) 0.0043(5) 0.0088(5) 0.0005(5)
O1' 0.0220(5) 0.0231(5) 0.0286(6) -0.0004(5) -0.0004(4) 0.0018(5)
O4' 0.0385(7) 0.0229(6) 0.0309(6) 0.0017(5) 0.0042(5) 0.0024(5)
O1 0.0243(6) 0.0323(6) 0.0226(6) 0.0002(5) 0.0000(5) 0.0035(5)
O2 0.0201(5) 0.0331(6) 0.0243(6) 0.0029(5) 0.0004(4) 0.0009(5)
O4 0.0377(7) 0.0316(6) 0.0282(6) 0.0034(5) -0.0101(5) -0.0015(5)
C10a' 0.0169(7) 0.0255(8) 0.0215(7) -0.0019(6) -0.0025(6) -0.0014(6)
C8' 0.0185(7) 0.0253(8) 0.0228(8) -0.0004(6) -0.0044(6) 0.0001(6)
O2' 0.0161(5) 0.0234(5) 0.0363(6) 0.0060(5) -0.0016(5) -0.0021(4)
C7 0.0220(8) 0.0325(9) 0.0252(8) -0.0047(7) -0.0009(7) -0.0005(7)
C9a' 0.0175(7) 0.0244(8) 0.0215(8) -0.0006(6) -0.0025(6) -0.0006(6)
C4a 0.0193(7) 0.0291(8) 0.0231(8) -0.0029(7) 0.0033(6) 0.0020(6)
O6 0.0447(7) 0.0275(6) 0.0411(7) 0.0013(5) -0.0139(6) -0.0091(6)
C10 0.0205(7) 0.0293(9) 0.0219(8) -0.0009(7) 0.0004(6) 0.0019(7)
C10' 0.0215(8) 0.0231(8) 0.0235(8) -0.0009(6) -0.0035(6) -0.0002(6)
C5' 0.0195(8) 0.0259(8) 0.0245(8) 0.0024(6) -0.0016(6) -0.0035(6)
C6 0.0261(8) 0.0295(8) 0.0291(9) -0.0019(7) -0.0011(7) -0.0012(7)
C8 0.0181(7) 0.0348(9) 0.0216(8) 0.0007(7) 0.0010(6) 0.0037(6)
C9' 0.0171(7) 0.0240(8) 0.0228(8) -0.0009(6) -0.0045(6) -0.0012(6)
C6' 0.0196(7) 0.0307(8) 0.0225(8) -0.0005(6) -0.0003(6) -0.0032(6)
C9a 0.0167(7) 0.0301(8) 0.0202(8) -0.0004(6) 0.0019(6) 0.0028(6)
C10a 0.0154(7) 0.0297(8) 0.0241(8) -0.0008(6) 0.0019(6) 0.0016(6)
C9 0.0192(7) 0.0291(8) 0.0228(8) 0.0004(7) 0.0045(6) 0.0034(6)
C15' 0.0350(10) 0.0327(9) 0.0305(9) 0.0084(7) 0.0037(7) -0.0030(8)
C11 0.0278(9) 0.0347(9) 0.0377(10) -0.0085(8) -0.0014(7) -0.0030(7)
C1a 0.0194(7) 0.0290(8) 0.0234(8) -0.0010(6) 0.0041(6) 0.0012(6)
C14' 0.0391(10) 0.0302(9) 0.0325(9) -0.0022(7) -0.0086(8) 0.0008(8)
C35 0.0179(7) 0.0253(8) 0.0229(8) -0.0018(6) -0.0022(6) -0.0008(6)
C7' 0.0207(8) 0.0280(8) 0.0235(8) -0.0038(7) -0.0005(6) 0.0007(6)
C4a' 0.0213(8) 0.0284(8) 0.0240(8) -0.0004(7) 0.0009(6) 0.0023(7)
C11' 0.0234(8) 0.0270(8) 0.0264(8) -0.0027(7) 0.0027(7) -0.0004(7)
C5 0.0238(8) 0.0277(8) 0.0259(8) 0.0013(6) -0.0006(7) -0.0005(7)
C12 0.0220(8) 0.0304(8) 0.0226(8) -0.0008(7) -0.0012(6) 0.0014(7)
C2' 0.0205(7) 0.0275(8) 0.0219(8) 0.0003(6) 0.0033(6) -0.0010(6)
C2 0.0289(9) 0.0239(8) 0.0283(9) -0.0006(7) 0.0027(7) -0.0009(7)
C1a' 0.0186(7) 0.0253(8) 0.0231(8) -0.0023(6) -0.0015(6) -0.0034(6)
C3' 0.0174(7) 0.0229(7) 0.0252(8) 0.0006(6) 0.0007(6) -0.0026(6)
C1' 0.0238(8) 0.0240(8) 0.0246(8) -0.0002(6) 0.0018(6) -0.0024(6)
C1 0.0306(9) 0.0274(8) 0.0250(8) 0.0006(7) 0.0034(7) -0.0031(7)
C3 0.0234(8) 0.0290(9) 0.0252(8) -0.0034(7) 0.0025(6) -0.0022(7)
C4 0.0216(8) 0.0308(9) 0.0284(9) -0.0036(7) -0.0017(7) 0.0011(7)
C14 0.0310(9) 0.0374(10) 0.0310(9) -0.0076(8) -0.0006(7) 0.0029(8)
C13' 0.0221(8) 0.0351(9) 0.0424(11) 0.0067(8) 0.0031(7) 0.0009(7)
C12' 0.0210(8) 0.0225(8) 0.0301(9) 0.0031(6) -0.0023(7) 0.0012(6)
C13 0.0257(8) 0.0414(10) 0.0311(9) -0.0007(8) -0.0023(7) -0.0060(8)
C15 0.0435(11) 0.0350(10) 0.0452(11) -0.0044(8) -0.0163(9) -0.0073(9)

loop_
_atom_type_symbol
_atom_type_description
_atom_type_scat_dispersion_real
_atom_type_scat_dispersion_imag
_atom_type_scat_source
C C 0.0181 0.0091 'International Tables Vol C Tables 4.2.6.8 and 6.1.1.4'
H H 0.0000 0.0000 'International Tables Vol C Tables 4.2.6.8 and 6.1.1.4'
O O 0.0492 0.0322 'International Tables Vol C Tables 4.2.6.8 and 6.1.1.4'

loop_
_geom_angle_atom_site_label_1
_geom_angle_atom_site_label_2
_geom_angle_atom_site_label_3
_geom_angle
C6' O6' C15' 118.49(14)
C12' O1' C2' 108.71(12)
C12 O1 C2 107.78(12)
C12 O2 C3 109.65(12)
C9a' C10a' C10' 119.60(14)
C5' C10a' C9a' 121.66(14)
C5' C10a' C10' 118.74(14)
O5' C8' C9a' 121.69(14)
O5' C8' C7' 117.84(14)
C7' C8' C9a' 120.48(15)
C12' O2' C3' 110.44(11)
C6 C7 C8 119.62(15)
C10a' C9a' C8' 118.12(14)
C10a' C9a' C9' 121.08(14)
C8' C9a' C9' 120.78(14)
C10 C4a C4 120.46(15)
C1a C4a C10 121.91(15)
C1a C4a C4 117.59(15)
C6 O6 C15 118.34(14)
O4 C10 C4a 121.19(15)
O4 C10 C10a 121.29(15)
C4a C10 C10a 117.51(14)
O4' C10' C10a' 120.97(15)
O4' C10' C35 121.50(15)
C35 C10' C10a' 117.49(13)
C10a' C5' C6' 118.77(15)
C7 C6 C5 120.80(16)
O6 C6 C7 124.97(16)
O6 C6 C5 114.21(15)
O5 C8 C7 117.80(15)
O5 C8 C9a 121.65(15)
C7 C8 C9a 120.55(15)
O3' C9' C9a' 121.45(14)
O3' C9' C1a' 119.91(14)
C9a' C9' C1a' 118.64(14)
O6' C6' C5' 123.61(15)
O6' C6' C7' 115.57(15)
C7' C6' C5' 120.81(15)
C8 C9a C10a 118.43(15)
C8 C9a C9 120.82(14)
C10a C9a C9 120.73(15)
C9a C10a C10 119.81(15)
C5 C10a C10 119.10(15)
C5 C10a C9a 121.09(15)
O3 C9 C9a 121.58(15)
O3 C9 C1a 119.77(15)
C9a C9 C1a 118.65(14)
C4a C1a C9 121.35(15)
C4a C1a C1 118.31(15)
C9 C1a C1 120.21(14)
C10' C35 C4a' 120.45(14)
C1a' C35 C10' 121.93(14)
C1a' C35 C4a' 117.52(15)
C6' C7' C8' 120.08(15)
C35 C4a' C3' 111.10(13)
C10a C5 C6 119.48(16)
O1 C12 O2 104.95(12)
O1 C12 C14 110.96(14)
O1 C12 C13 107.80(13)
O2 C12 C14 111.47(13)
O2 C12 C13 108.91(14)
C13 C12 C14 112.42(14)
O1' C2' C3' 105.00(12)
O1' C2' C1' 106.99(13)
C1' C2' C3' 113.26(13)
O1 C2 C1 106.85(14)
O1 C2 C3 104.09(13)
C1 C2 C3 113.80(14)
C9' C1a' C1' 120.41(14)
C35 C1a' C9' 121.23(14)
C35 C1a' C1' 118.10(14)
O2' C3' C4a' 107.13(12)
O2' C3' C11' 110.19(13)
O2' C3' C2' 103.69(12)
C4a' C3' C2' 111.97(13)
C11' C3' C4a' 110.80(13)
C11' C3' C2' 112.68(13)
C1a' C1' C2' 107.52(13)
C1a C1 C2 108.06(13)
O2 C3 C11 109.94(14)
O2 C3 C2 103.95(13)
O2 C3 C4 107.22(13)
C11 C3 C2 112.73(15)
C11 C3 C4 110.65(14)
C4 C3 C2 111.99(14)
C4a C4 C3 111.62(13)
O1' C12' O2' 105.72(12)
O1' C12' C14' 110.96(13)
O1' C12' C13' 107.38(14)
O2' C12' C14' 110.43(14)
O2' C12' C13' 109.12(13)
C13' C12' C14' 112.93(15)

loop_
_geom_bond_atom_site_label_1
_geom_bond_atom_site_label_2
_geom_bond_distance
O5' C8' 1.346(2)
O3' C9' 1.245(2)
O3 C9 1.247(2)
O5 C8 1.347(2)
O6' C6' 1.354(2)
O6' C15' 1.433(2)
O1' C2' 1.425(2)
O1' C12' 1.424(2)
O4' C10' 1.223(2)
O1 C12 1.425(2)
O1 C2 1.431(2)
O2 C12 1.4258(19)
O2 C3 1.440(2)
O4 C10 1.221(2)
C10a' C9a' 1.409(2)
C10a' C10' 1.497(2)
C10a' C5' 1.382(2)
C8' C9a' 1.415(2)
C8' C7' 1.387(2)
O2' C3' 1.4390(19)
O2' C12' 1.431(2)
C7 C6 1.383(3)
C7 C8 1.397(3)
C9a' C9' 1.454(2)
C4a C10 1.476(2)
C4a C1a 1.349(2)
C4a C4 1.503(2)
O6 C6 1.349(2)
O6 C15 1.434(2)
C10 C10a 1.494(2)
C10' C35 1.480(2)
C5' C6' 1.408(2)
C6 C5 1.411(2)
C8 C9a 1.408(2)
C9' C1a' 1.479(2)
C6' C7' 1.386(2)
C9a C10a 1.418(2)
C9a C9 1.448(2)
C10a C5 1.369(2)
C9 C1a 1.483(2)
C11 C3 1.523(2)
C1a C1 1.498(2)
C14' C12' 1.513(2)
C35 C4a' 1.501(2)
C35 C1a' 1.349(2)
C4a' C3' 1.543(2)
C11' C3' 1.515(2)
C12 C14 1.517(2)
C12 C13 1.510(2)
C2' C3' 1.552(2)
C2' C1' 1.529(2)
C2 C1 1.530(2)
C2 C3 1.550(2)
C1a' C1' 1.497(2)
C3 C4 1.536(2)
C13' C12' 1.509(2)
